data_4327400
loop_
_publ_author_name
'Latasha D. Amisial'
'Xuliang Dai'
'R. Adam Kinney'
'Ammani Krishnaswamy'
'Timothy H. Warren'

_publ_contact_author 'Timothy H. Warren'
_publ_contact_author_email thw@georgetown.edu
_publ_section_title
;
 Cu(I) \b-Diketiminates for Alkene Aziridination: Reversible CuArene
 Binding and Catalytic Nitrene Transfer from PhINTs
;
_journal_name_full 'Inorganic Chemistry'
_journal_page_first 6537
_journal_page_last 6539
_journal_paper_doi 10.1021/ic048968+
_journal_volume 43
_journal_year 2004
_chemical_formula_sum 'C32 H42 Cu N3'
_chemical_formula_weight 532.23
_chemical_name_common '[iPrMeNN]Cu(2,4-lutidine)'
_chemical_name_systematic
; 
 ? 
;
_space_group_IT_number 14
_symmetry_cell_setting monoclinic
_symmetry_space_group_name_Hall '-P 2ybc'
_symmetry_space_group_name_H-M 'P 1 21/c 1'
_atom_sites_solution_hydrogens geom
_atom_sites_solution_primary direct
_atom_sites_solution_secondary difmap
_audit_creation_method SHELXL-97
_cell_angle_alpha 90.00
_cell_angle_beta 97.799(2)
_cell_angle_gamma 90.00
_cell_formula_units_Z 4
_cell_length_a 13.2665(15)
_cell_length_b 13.5257(15)
_cell_length_c 16.6446(19)
_cell_measurement_reflns_used 1836
_cell_measurement_temperature 183(2)
_cell_measurement_theta_max 18.819
_cell_measurement_theta_min 2.382
_cell_volume 2959.1(6)
_computing_cell_refinement 'Bruker SMART'
_computing_data_collection 'Bruker SMART'
_computing_data_reduction 'Bruker SHELXTL'
_computing_molecular_graphics 'ORTEP-3 for Windows; Ferrugia L J (1997), J. Appl. Cryst. 30, 565'
_computing_publication_material 'Bruker SHELXTL'
_computing_structure_refinement 'SHELXL-97 (Sheldrick, 1997)'
_computing_structure_solution 'SHELXS-97 (Sheldrick, 1990)'
_diffrn_ambient_temperature 183(2)
_diffrn_measured_fraction_theta_full 1.000
_diffrn_measured_fraction_theta_max 1.000
_diffrn_measurement_device_type 'CCD area detector'
_diffrn_measurement_method 'phi and omega scans'
_diffrn_radiation_monochromator graphite
_diffrn_radiation_source 'fine-focus sealed tube'
_diffrn_radiation_type MoK\a
_diffrn_radiation_wavelength 0.71073
_diffrn_reflns_av_R_equivalents 0.0994
_diffrn_reflns_av_sigmaI/netI 0.1397
_diffrn_reflns_limit_h_max 7
_diffrn_reflns_limit_h_min -15
_diffrn_reflns_limit_k_max 15
_diffrn_reflns_limit_k_min -15
_diffrn_reflns_limit_l_max 19
_diffrn_reflns_limit_l_min -18
_diffrn_reflns_number 14243
_diffrn_reflns_theta_full 24.00
_diffrn_reflns_theta_max 24.00
_diffrn_reflns_theta_min 1.55
_exptl_absorpt_coefficient_mu 0.761
_exptl_absorpt_correction_T_max 1.000
_exptl_absorpt_correction_T_min 0.857
_exptl_absorpt_correction_type multi-scan
_exptl_absorpt_process_details 'SADABS based on Blessing's method; Blessing, Acta Cryst. (1995) A51 33-38'
_exptl_crystal_colour yellow
_exptl_crystal_density_diffrn 1.195
_exptl_crystal_description cubic
_exptl_crystal_F_000 1136
_exptl_crystal_size_max 0.30
_exptl_crystal_size_mid 0.26
_exptl_crystal_size_min 0.24
_refine_diff_density_max 0.330
_refine_diff_density_min -0.373
_refine_diff_density_rms 0.083
_refine_ls_extinction_coef 0.0006(2)
_refine_ls_extinction_expression Fc^*^=kFc[1+0.001xFc^2^\l^3^/sin(2\q)]^-1/4^
_refine_ls_extinction_method SHELXL
_refine_ls_goodness_of_fit_ref 1.002
_refine_ls_hydrogen_treatment mixed
_refine_ls_matrix_type full
_refine_ls_number_parameters 336
_refine_ls_number_reflns 4644
_refine_ls_number_restraints 0
_refine_ls_restrained_S_all 1.002
_refine_ls_R_factor_all 0.1401
_refine_ls_R_factor_gt 0.0587
_refine_ls_shift/su_max 0.001
_refine_ls_shift/su_mean 0.000
_refine_ls_structure_factor_coef Fsqd
_refine_ls_weighting_details 'calc w=1/[\s^2^(Fo^2^)+(0.0400P)^2^+0.0000P] where P=(Fo^2^+2Fc^2^)/3'
_refine_ls_weighting_scheme calc
_refine_ls_wR_factor_gt 0.1117
_refine_ls_wR_factor_ref 0.1228
_reflns_number_gt 2351
_reflns_number_total 4644
_reflns_threshold_expression >2sigma(I)
_cod_data_source_file ic0489682Bsi20040911_102524_2.cif
_cod_data_source_block c:\x-ray\03042\sad
_cod_database_code 4327400

loop_
_symmetry_equiv_pos_as_xyz
'x, y, z'
'-x, y+1/2, -z+1/2'
'-x, -y, -z'
'x, -y-1/2, z-1/2'

loop_
_atom_site_label
_atom_site_type_symbol
_atom_site_fract_x
_atom_site_fract_y
_atom_site_fract_z
_atom_site_U_iso_or_equiv
_atom_site_adp_type
_atom_site_occupancy
_atom_site_symmetry_multiplicity
_atom_site_calc_flag
_atom_site_refinement_flags
Cu1 Cu 0.31292(5) 0.63509(5) 0.22582(4) 0.0327(2) Uani 1 1 d .
C12 C 0.1249(3) 0.6426(4) 0.3003(3) 0.0267(12) Uani 1 1 d .
C17 C 0.0473(4) 0.6273(4) 0.2367(3) 0.0303(13) Uani 1 1 d .
N1 N 0.4174(3) 0.7342(3) 0.2448(2) 0.0297(11) Uani 1 1 d .
N2 N 0.2119(3) 0.6991(3) 0.2866(2) 0.0272(11) Uani 1 1 d .
N3 N 0.2725(3) 0.5089(3) 0.1756(3) 0.0312(11) Uani 1 1 d .
C3 C 0.2264(4) 0.7879(4) 0.3186(3) 0.0319(14) Uani 1 1 d .
C15 C -0.0376(4) 0.5199(4) 0.3221(3) 0.0371(15) Uani 1 1 d .
H15 H -0.0934 0.4785 0.3297 0.045 Uiso 1 1 calc R
C13 C 0.1244(4) 0.5935(4) 0.3752(3) 0.0263(13) Uani 1 1 d .
C30 C 0.2262(4) 0.4414(4) 0.2162(3) 0.0388(15) Uani 1 1 d .
H30 H 0.2158 0.4565 0.2702 0.047 Uiso 1 1 calc R
C14 C 0.0411(4) 0.5335(4) 0.3840(3) 0.0365(15) Uani 1 1 d .
H14 H 0.0386 0.5011 0.4343 0.044 Uiso 1 1 calc R
C20 C 0.2121(4) 0.6009(4) 0.4433(3) 0.0348(15) Uani 1 1 d .
H20 H 0.2476 0.6648 0.4356 0.042 Uiso 1 1 calc R
C29 C 0.1920(4) 0.3501(4) 0.1845(3) 0.0408(15) Uani 1 1 d .
H29 H 0.1605 0.3045 0.2166 0.049 Uiso 1 1 calc R
C2 C 0.3146(4) 0.8433(4) 0.3148(3) 0.0387(15) Uani 1 1 d .
H2 H 0.3132 0.9083 0.3363 0.046 Uiso 1 1 calc R
C5 C 0.1443(4) 0.8369(4) 0.3614(3) 0.0387(15) Uani 1 1 d .
H5A H 0.0800 0.8386 0.3246 0.058 Uiso 1 1 calc R
H5B H 0.1651 0.9046 0.3768 0.058 Uiso 1 1 calc R
H5C H 0.1352 0.7991 0.4100 0.058 Uiso 1 1 calc R
C16 C -0.0347(4) 0.5662(4) 0.2502(3) 0.0399(15) Uani 1 1 d .
H16 H -0.0895 0.5572 0.2078 0.048 Uiso 1 1 calc R
C21 C 0.0480(4) 0.6757(4) 0.1538(3) 0.0385(15) Uani 1 1 d .
H21 H 0.1186 0.6998 0.1510 0.046 Uiso 1 1 calc R
C26 C 0.2843(4) 0.4876(4) 0.0985(3) 0.0372(15) Uani 1 1 d .
C11 C 0.5827(4) 0.6514(4) 0.2659(3) 0.0371(15) Uani 1 1 d .
C1 C 0.4044(4) 0.8184(4) 0.2846(3) 0.0329(14) Uani 1 1 d .
C4 C 0.4936(4) 0.8887(4) 0.2996(3) 0.0473(17) Uani 1 1 d .
H4A H 0.5524 0.8540 0.3286 0.071 Uiso 1 1 calc R
H4B H 0.4757 0.9447 0.3323 0.071 Uiso 1 1 calc R
H4C H 0.5106 0.9131 0.2476 0.071 Uiso 1 1 calc R
C6 C 0.5132(4) 0.7116(4) 0.2182(3) 0.0343(14) Uani 1 1 d .
C22 C -0.0224(4) 0.7654(4) 0.1454(3) 0.0504(17) Uani 1 1 d .
H22A H -0.0911 0.7451 0.1537 0.076 Uiso 1 1 calc R
H22B H -0.0242 0.7937 0.0910 0.076 Uiso 1 1 calc R
H22C H 0.0030 0.8151 0.1861 0.076 Uiso 1 1 calc R
C27 C 0.2511(4) 0.3978(4) 0.0629(3) 0.0423(16) Uani 1 1 d .
H27 H 0.2606 0.3847 0.0084 0.051 Uiso 1 1 calc R
C8 C 0.6238(5) 0.7160(5) 0.1157(4) 0.0535(18) Uani 1 1 d .
H8 H 0.6388 0.7394 0.0648 0.064 Uiso 1 1 calc R
C7 C 0.5332(4) 0.7453(4) 0.1426(4) 0.0412(16) Uani 1 1 d .
C9 C 0.6918(4) 0.6546(5) 0.1604(4) 0.0524(18) Uani 1 1 d .
H9 H 0.7521 0.6336 0.1405 0.063 Uiso 1 1 calc R
C19 C 0.5608(4) 0.6176(4) 0.3477(3) 0.0528(17) Uani 1 1 d .
H19A H 0.6142 0.5719 0.3710 0.079 Uiso 1 1 calc R
H19B H 0.4949 0.5838 0.3419 0.079 Uiso 1 1 calc R
H19C H 0.5590 0.6749 0.3834 0.079 Uiso 1 1 calc R
C28 C 0.2043(4) 0.3271(4) 0.1060(4) 0.0406(16) Uani 1 1 d .
C18 C 0.4591(4) 0.8121(4) 0.0900(3) 0.0598(19) Uani 1 1 d .
H18A H 0.3984 0.7742 0.0685 0.090 Uiso 1 1 calc R
H18B H 0.4917 0.8380 0.0450 0.090 Uiso 1 1 calc R
H18C H 0.4393 0.8672 0.1228 0.090 Uiso 1 1 calc R
C31 C 0.3367(4) 0.5623(4) 0.0520(3) 0.0527(18) Uani 1 1 d .
H31A H 0.2948 0.6221 0.0439 0.079 Uiso 1 1 calc R
H31B H 0.3464 0.5347 -0.0009 0.079 Uiso 1 1 calc R
H31C H 0.4029 0.5789 0.0825 0.079 Uiso 1 1 calc R
C25 C 0.1831(5) 0.6029(5) 0.5266(3) 0.078(2) Uani 1 1 d .
H25A H 0.1387 0.6597 0.5320 0.116 Uiso 1 1 calc R
H25B H 0.2446 0.6086 0.5663 0.116 Uiso 1 1 calc R
H25C H 0.1471 0.5417 0.5365 0.116 Uiso 1 1 calc R
C23 C 0.0200(5) 0.6035(4) 0.0829(3) 0.0562(19) Uani 1 1 d .
H23A H 0.0657 0.5463 0.0896 0.084 Uiso 1 1 calc R
H23B H 0.0270 0.6369 0.0317 0.084 Uiso 1 1 calc R
H23C H -0.0504 0.5814 0.0822 0.084 Uiso 1 1 calc R
C24 C 0.2905(4) 0.5176(5) 0.4376(4) 0.068(2) Uani 1 1 d .
H24A H 0.3486 0.5268 0.4800 0.102 Uiso 1 1 calc R
H24B H 0.3140 0.5197 0.3843 0.102 Uiso 1 1 calc R
H24C H 0.2587 0.4534 0.4449 0.102 Uiso 1 1 calc R
C32 C 0.1686(5) 0.2292(4) 0.0696(3) 0.065(2) Uani 1 1 d .
H32A H 0.2074 0.1757 0.0990 0.097 Uiso 1 1 calc R
H32B H 0.1791 0.2275 0.0125 0.097 Uiso 1 1 calc R
H32C H 0.0961 0.2208 0.0737 0.097 Uiso 1 1 calc R
C10 C 0.6705(4) 0.6244(4) 0.2343(4) 0.0471(16) Uani 1 1 d .
H10 H 0.7181 0.5827 0.2659 0.057 Uiso 1 1 calc R

loop_
_atom_site_aniso_label
_atom_site_aniso_U_11
_atom_site_aniso_U_22
_atom_site_aniso_U_33
_atom_site_aniso_U_23
_atom_site_aniso_U_13
_atom_site_aniso_U_12
Cu1 0.0267(4) 0.0358(4) 0.0368(4) -0.0032(4) 0.0093(3) -0.0028(4)
C12 0.016(3) 0.031(3) 0.036(3) -0.002(3) 0.014(3) -0.003(3)
C17 0.024(3) 0.029(3) 0.040(3) 0.002(3) 0.011(3) 0.000(3)
N1 0.026(3) 0.031(3) 0.035(3) -0.003(2) 0.017(2) -0.001(2)
N2 0.023(3) 0.033(3) 0.026(3) -0.005(2) 0.005(2) -0.006(2)
N3 0.029(3) 0.035(3) 0.031(3) 0.004(2) 0.010(2) 0.003(2)
C3 0.030(4) 0.032(4) 0.035(3) 0.002(3) 0.012(3) 0.006(3)
C15 0.025(3) 0.037(4) 0.050(4) 0.004(3) 0.006(3) -0.003(3)
C13 0.022(3) 0.027(3) 0.030(3) 0.004(3) 0.006(3) 0.007(3)
C30 0.043(4) 0.043(4) 0.033(3) -0.011(3) 0.013(3) -0.004(3)
C14 0.042(4) 0.034(4) 0.036(4) -0.001(3) 0.014(3) -0.004(3)
C20 0.035(4) 0.040(4) 0.031(3) -0.002(3) 0.011(3) -0.008(3)
C29 0.042(4) 0.032(4) 0.048(4) 0.006(3) 0.007(3) -0.002(3)
C2 0.037(4) 0.034(4) 0.046(4) -0.011(3) 0.007(3) -0.001(3)
C5 0.031(3) 0.036(4) 0.050(4) -0.005(3) 0.011(3) 0.006(3)
C16 0.035(4) 0.036(4) 0.047(4) 0.006(3) 0.001(3) 0.002(3)
C21 0.026(3) 0.048(4) 0.041(4) 0.004(3) 0.002(3) -0.010(3)
C26 0.028(3) 0.044(4) 0.037(4) -0.004(3) -0.006(3) 0.006(3)
C11 0.036(4) 0.039(4) 0.035(4) -0.003(3) 0.004(3) -0.008(3)
C1 0.031(4) 0.032(4) 0.036(3) 0.007(3) 0.003(3) -0.010(3)
C4 0.028(3) 0.039(4) 0.074(4) -0.014(3) 0.003(3) -0.006(3)
C6 0.031(4) 0.033(4) 0.041(4) 0.002(3) 0.013(3) -0.002(3)
C22 0.067(5) 0.038(4) 0.046(4) 0.004(3) 0.005(3) -0.008(3)
C27 0.045(4) 0.051(4) 0.031(3) -0.008(3) 0.007(3) 0.007(3)
C8 0.039(4) 0.075(5) 0.051(4) 0.010(4) 0.024(4) 0.000(4)
C7 0.026(4) 0.045(4) 0.054(4) 0.010(3) 0.009(3) 0.005(3)
C9 0.026(4) 0.076(5) 0.059(4) -0.009(4) 0.017(3) 0.004(4)
C19 0.060(4) 0.047(4) 0.052(4) 0.009(3) 0.007(3) 0.004(3)
C28 0.036(4) 0.040(4) 0.043(4) -0.005(3) -0.006(3) 0.004(3)
C18 0.040(4) 0.079(5) 0.063(4) 0.037(4) 0.017(4) 0.012(4)
C31 0.070(5) 0.060(4) 0.030(4) 0.002(3) 0.014(3) 0.006(4)
C25 0.061(5) 0.141(7) 0.035(4) -0.016(4) 0.021(4) -0.027(5)
C23 0.060(4) 0.070(5) 0.037(4) -0.005(3) 0.003(3) 0.006(4)
C24 0.061(5) 0.075(5) 0.061(5) 0.000(4) -0.015(4) 0.020(4)
C32 0.081(5) 0.043(4) 0.062(4) -0.016(3) -0.020(4) 0.000(4)
C10 0.043(4) 0.044(4) 0.053(4) 0.008(3) 0.003(3) 0.016(3)

loop_
_atom_type_symbol
_atom_type_description
_atom_type_scat_dispersion_real
_atom_type_scat_dispersion_imag
_atom_type_scat_source
C C 0.0033 0.0016 'International Tables Vol C Tables 4.2.6.8 and 6.1.1.4'
H H 0.0000 0.0000 'International Tables Vol C Tables 4.2.6.8 and 6.1.1.4'
N N 0.0061 0.0033 'International Tables Vol C Tables 4.2.6.8 and 6.1.1.4'
Cu Cu 0.3201 1.2651 'International Tables Vol C Tables 4.2.6.8 and 6.1.1.4'

loop_
_geom_angle_atom_site_label_1
_geom_angle_atom_site_label_2
_geom_angle_atom_site_label_3
_geom_angle
N1 Cu1 N3 146.44(18)
N1 Cu1 N2 97.67(17)
N3 Cu1 N2 115.89(17)
C17 C12 C13 120.7(5)
C17 C12 N2 119.3(4)
C13 C12 N2 119.6(4)
C12 C17 C16 118.3(5)
C12 C17 C21 122.0(5)
C16 C17 C21 119.6(5)
C1 N1 C6 120.8(4)
C1 N1 Cu1 122.4(3)
C6 N1 Cu1 116.8(3)
C3 N2 C12 120.0(4)
C3 N2 Cu1 122.1(3)
C12 N2 Cu1 117.6(3)
C30 N3 C26 117.2(5)
C30 N3 Cu1 120.2(4)
C26 N3 Cu1 122.5(4)
N2 C3 C2 123.2(5)
N2 C3 C5 120.6(5)
C2 C3 C5 116.2(5)
C16 C15 C14 119.3(5)
C14 C13 C12 117.7(5)
C14 C13 C20 120.0(5)
C12 C13 C20 122.2(4)
N3 C30 C29 124.2(5)
C15 C14 C13 122.1(5)
C25 C20 C13 115.4(4)
C25 C20 C24 109.3(5)
C13 C20 C24 111.2(4)
C28 C29 C30 119.1(5)
C1 C2 C3 130.3(5)
C15 C16 C17 121.8(5)
C22 C21 C17 110.2(5)
C22 C21 C23 110.7(4)
C17 C21 C23 113.0(4)
N3 C26 C27 121.3(5)
N3 C26 C31 118.0(5)
C27 C26 C31 120.6(5)
C10 C11 C6 117.5(5)
C10 C11 C19 122.6(5)
C6 C11 C19 120.0(5)
N1 C1 C2 123.8(5)
N1 C1 C4 117.8(5)
C2 C1 C4 118.4(5)
C11 C6 C7 120.8(5)
C11 C6 N1 119.6(5)
C7 C6 N1 119.6(5)
C28 C27 C26 121.1(5)
C9 C8 C7 122.0(6)
C8 C7 C6 118.2(5)
C8 C7 C18 120.1(5)
C6 C7 C18 121.6(5)
C10 C9 C8 118.1(5)
C29 C28 C27 117.0(5)
C29 C28 C32 120.7(6)
C27 C28 C32 122.3(5)
C9 C10 C11 123.4(5)

loop_
_geom_bond_atom_site_label_1
_geom_bond_atom_site_label_2
_geom_bond_distance
Cu1 N1 1.923(4)
Cu1 N3 1.943(4)
Cu1 N2 1.985(4)
C12 C17 1.388(6)
C12 C13 1.413(6)
C12 N2 1.428(6)
C17 C16 1.409(7)
C17 C21 1.529(7)
N1 C1 1.341(6)
N1 C6 1.435(6)
N2 C3 1.317(6)
N3 C30 1.334(6)
N3 C26 1.346(6)
C3 C2 1.398(7)
C3 C5 1.531(6)
C15 C16 1.356(7)
C15 C14 1.376(6)
C13 C14 1.394(7)
C13 C20 1.513(6)
C30 C29 1.395(7)
C20 C25 1.490(7)
C20 C24 1.546(7)
C29 C28 1.373(7)
C2 C1 1.396(7)
C21 C22 1.526(7)
C21 C23 1.538(7)
C26 C27 1.396(7)
C26 C31 1.500(7)
C11 C10 1.390(7)
C11 C6 1.395(7)
C11 C19 1.501(7)
C1 C4 1.513(6)
C6 C7 1.397(7)
C27 C28 1.391(7)
C8 C9 1.370(7)
C8 C7 1.396(7)
C7 C18 1.521(7)
C9 C10 1.361(7)
C28 C32 1.505(7)
